data_6000172
loop_
_publ_author_name
'Todorov, E.'
'Sevov, S. C.'

_publ_section_title
;
 Synthesis and structure of the alkali-metal amalgams A(3)Hg(20) (A = Rb,
 Cs), K3Hg11, Cs5Hg19, and A(7)Hg(31) (A = K, Rb)
;
_journal_name_full 'Journal of Solid State Chemistry'
_journal_page_first 419
_journal_page_last 427
_journal_paper_doi 10.1006/jssc.1999.8569
_journal_volume 149
_journal_year 2000
_chemical_formula_sum 'Hg31 K7'
_chemical_formula_weight 6491.99
_space_group_IT_number 191
_space_group_name_Hall '-P 6 2'
_space_group_name_H-M_alt 'P 6/m m m'
_cell_angle_alpha 90.000
_cell_angle_beta 90.000
_cell_angle_gamma 120.000
_cell_formula_units_Z 1
_cell_length_a 10.850(2)
_cell_length_b 10.850(2)
_cell_length_c 10.210(2)
_cell_volume 1040.9(3)
_exptl_crystal_size_max 0.14
_exptl_crystal_size_min 0.12
_refine_ls_number_parameters 31
_refine_ls_number_reflns 234
_refine_ls_wR_factor_all 0.2251
_refine_ls_wR_factor_gt 0.1816
_reflns_limit_h_max 10
_reflns_limit_h_min -10
_reflns_limit_k_max 10
_reflns_limit_k_min 0
_reflns_limit_l_max 9
_reflns_limit_l_min 0
_reflns_threshold_expression I>2\s(I)
_cod_database_code 6000172

loop_
_space_group_symop_operation_xyz
x,y,z
x-y,x,z
-y,x-y,z
-x,-y,z
-x+y,-x,z
y,-x+y,z
-y,-x,-z
x-y,-y,-z
x,x-y,-z
y,x,-z
-x+y,y,-z
-x,-x+y,-z
-x,-y,-z
-x+y,-x,-z
y,-x+y,-z
x,y,-z
x-y,x,-z
-y,x-y,-z
y,x,z
-x+y,y,z
-x,-x+y,z
-y,-x,z
x-y,-y,z
x,x-y,z

loop_
_atom_site_label
_atom_site_site_symmetry_multiplicity
_atom_site_Wyckoff_symbol
_atom_site_fract_x
_atom_site_fract_y
_atom_site_fract_z
_atom_site_U_iso_or_equiv
_atom_site_occupancy
Hg(1) 4 h 0.333333333333333 0.666666666666667 0.357(1) 0.047(4) 1
Hg(2) 6 i 0.5 0 0.1651(7) 0.060(4) 1
Hg(3) 6 j 0.2693(9) 0 0 0.071(4) 1
Hg(4) 6 m 0.105(1) 0.210(2) 0.5 0.18(2) 0.5
Hg(5) 12 o 0.1849(4) 0.3697(8) 0.2679(6) 0.067(3) 1
K(1) 2 c 0.333333333333333 0.666666666666667 0 0.08(3) 1
K(2) 2 e 0 0 0.210(8) 0.06(3) 1
K(3) 3 g 0.5 0 0.5 0.09(3) 1
